data_2300594
loop_
_publ_author_name
'Niep\"otter, Benedikt'
'Herbst-Irmer, Regine'
'Stalke, Dietmar'

_publ_section_title
;
 Empirical correction for resolution- and temperature-dependent errors
 caused by factors such as thermal diffuse scattering
;
_journal_coeditor_code KS5474SUP1
_journal_issue 5
_journal_name_full 'Journal of Applied Crystallography'
_journal_page_first 1485
_journal_page_last 1497
_journal_paper_doi 10.1107/S1600576715014934
_journal_volume 48
_journal_year 2015
_chemical_formula_sum 'C96 H126 Mg3 N36'
_chemical_formula_weight 1857.25
_space_group_crystal_system trigonal
_space_group_IT_number 148
_space_group_name_Hall '-R 3'
_space_group_name_H-M_alt 'R -3 :H'
_symmetry_space_group_name_Hall '-R 3'
_symmetry_space_group_name_H-M 'R -3 :H'
_atom_sites_solution_hydrogens mixed
_audit_conform_dict_location ftp://ftp.iucr.org/pub/cif_core.dic
_audit_conform_dict_name cif_core.dic
_audit_conform_dict_version 2.3
_audit_creation_date '28-Apr-04 T13:48:36-00:00'
_audit_creation_method 'XD routine XDCIF'
_cell_angle_alpha 90
_cell_angle_beta 90
_cell_angle_gamma 120
_cell_formula_units_Z 3
_cell_length_a 10.6712(5)
_cell_length_b 10.6712(5)
_cell_length_c 24.6546(12)
_cell_measurement_reflns_used 9245
_cell_measurement_temperature 100(2)
_cell_measurement_theta_max 52.2183
_cell_measurement_theta_min 2.3536
_cell_volume 2431.4(2)
_computing_cell_refinement 'SAINT V8.30C'
_computing_data_collection 'APEX2 v2012.2'
_computing_data_reduction 'SAINT V8.30C'
_computing_molecular_graphics 'H\"ubschle, (2011)'
_computing_publication_material 'L\"ubben, (to be published)'
_computing_structure_refinement 'Volkov et al, (2006)'
_computing_structure_solution
;SHELXT (G.M.Sheldrick,Act
a Cryst.(2015)A71,3-8)
;
_diffrn_ambient_temperature 100(2)
_diffrn_measured_fraction_theta_full 1.000
_diffrn_measured_fraction_theta_max 0.999
_diffrn_measurement_device_type 'Bruker Smart APEX II Ultra'
_diffrn_measurement_method 'omega scans'
_diffrn_radiation_type MoK\a
_diffrn_radiation_wavelength 0.71073
_diffrn_reflns_av_R_equivalents 0.0267
_diffrn_reflns_av_unetI/netI 0.0076
_diffrn_reflns_laue_measured_fraction_full 1.000
_diffrn_reflns_laue_measured_fraction_max 0.999
_diffrn_reflns_limit_h_max 23
_diffrn_reflns_limit_h_min -23
_diffrn_reflns_limit_k_max 23
_diffrn_reflns_limit_k_min -23
_diffrn_reflns_limit_l_max 54
_diffrn_reflns_limit_l_min -51
_diffrn_reflns_number 113986
_diffrn_reflns_point_group_measured_fraction_full 1.000
_diffrn_reflns_point_group_measured_fraction_max 0.999
_diffrn_reflns_theta_full 25.242
_diffrn_reflns_theta_max 52.268
_diffrn_reflns_theta_min 2.354
_diffrn_source 'BRUKER Rotating Anode'
_exptl_absorpt_coefficient_mu 0.098
_exptl_absorpt_correction_type multi-scan
_exptl_absorpt_process_details SADABS-2014/2
_exptl_crystal_colour colorless
_exptl_crystal_density_diffrn 1.268
_exptl_crystal_description block
_exptl_crystal_F_000 990
_exptl_crystal_size_max 0.260
_exptl_crystal_size_mid 0.236
_exptl_crystal_size_min 0.134
_refine_diff_density_max 0.283
_refine_diff_density_min -0.152
_refine_diff_density_rms 0.03
_refine_ls_extinction_method none
_refine_ls_goodness_of_fit_ref 3.38
_refine_ls_matrix_type full
_refine_ls_number_parameters 163
_refine_ls_number_reflns 5457
_refine_ls_number_restraints 0
_refine_ls_R_factor_all 0.018
_refine_ls_R_factor_gt 0.016
_refine_ls_shift/su_max 0
_refine_ls_structure_factor_coef Fsqd
_refine_ls_weighting_details
;
calc w2 = 1/[s^2^(Fo^2^)] 
;
_refine_ls_weighting_scheme calc
_refine_ls_wR_factor_ref 0.028
_reflns_Friedel_coverage 0.000
_reflns_number_gt 5593
_reflns_number_total 6246
_reflns_threshold_expression 'I > 2\s(I)'
_cod_data_source_file ks5474sup1.txt
_cod_data_source_block 1_TXS_100K_refined_box_1_scale
_cod_database_code 2300594
_publcif_datablock.id {6afc6ac8-edc2-4e40-bafb-9b6bb8f4bce2}

_shelx_shelxl_version_number 2014/7
_shelx_estimated_absorpt_t_max 0.987
_shelx_estimated_absorpt_t_min 0.975

loop_
_space_group_symop_id
_space_group_symop_operation_xyz
1 +X,+Y,+Z
2 -Y,+X-Y,+Z
3 -X+Y,-X,+Z
4 -X,-Y,-Z
5 +Y,-X+Y,-Z
6 +X-Y,+X,-Z
7 1/3+X,2/3+Y,2/3+Z
8 1/3-X,2/3-Y,2/3-Z
9 1/3-Y,2/3+X-Y,2/3+Z
10 1/3+Y,2/3-X+Y,2/3-Z
11 1/3-X+Y,2/3-X,2/3+Z
12 1/3+X-Y,2/3+X,2/3-Z
13 2/3+X,1/3+Y,1/3+Z
14 2/3-X,1/3-Y,1/3-Z
15 2/3-Y,1/3+X-Y,1/3+Z
16 2/3+Y,1/3-X+Y,1/3-Z
17 2/3-X+Y,1/3-X,1/3+Z
18 2/3+X-Y,1/3+X,1/3-Z

loop_
_atom_local_axes_atom_label
_atom_local_axes_atom0
_atom_local_axes_ax1
_atom_local_axes_atom1
_atom_local_axes_atom2
_atom_local_axes_ax2
MG(1) C(6) Z MG(1) N(1) Y
N(1) C(1) Z N(1) N(2) Y
N(2) C(3) X N(2) N(1) Y
C(1) C(2) X C(1) C(3) Y
C(2) C(3) X C(2) C(1) Y
C(4) C(3) -Z C(4) C(2) X
C(3) C(2) -X C(3) C(1) Y
C(5) C(1) Z C(5) C(2) X
C(6) MG(1) Z C(6) N(2) Y
H(2) C(2) Z H(2) C(1) Y
H(4A) C(4) Z H(4A) H(4C) Y
H(4B) C(4) Z H(4B) H(4A) Y
H(4C) C(4) Z H(4C) H(4B) Y
H(5A) C(5) Z H(5A) H(5D) Y
H(5B) C(5) Z H(5B) H(5F) Y
H(5C) C(5) Z H(5C) H(5E) Y
H(5D) C(5) Z H(5D) H(5B) Y
H(5E) C(5) Z H(5E) H(5A) Y
H(5F) C(5) Z H(5F) H(5C) Y

loop_
_atom_rho_multipole_atom_label
_atom_rho_multipole_coeff_Pv
_atom_rho_multipole_coeff_P00
_atom_rho_multipole_coeff_P11
_atom_rho_multipole_coeff_P1-1
_atom_rho_multipole_coeff_P10
_atom_rho_multipole_coeff_P20
_atom_rho_multipole_coeff_P21
_atom_rho_multipole_coeff_P2-1
_atom_rho_multipole_coeff_P22
_atom_rho_multipole_coeff_P2-2
_atom_rho_multipole_coeff_P30
_atom_rho_multipole_coeff_P31
_atom_rho_multipole_coeff_P3-1
_atom_rho_multipole_coeff_P32
_atom_rho_multipole_coeff_P3-2
_atom_rho_multipole_coeff_P33
_atom_rho_multipole_coeff_P3-3
_atom_rho_multipole_coeff_P40
_atom_rho_multipole_coeff_P41
_atom_rho_multipole_coeff_P4-1
_atom_rho_multipole_coeff_P42
_atom_rho_multipole_coeff_P4-2
_atom_rho_multipole_coeff_P43
_atom_rho_multipole_coeff_P4-3
_atom_rho_multipole_coeff_P44
_atom_rho_multipole_coeff_P4-4
_atom_rho_multipole_kappa
_atom_rho_multipole_kappa_prime0
_atom_rho_multipole_kappa_prime1
_atom_rho_multipole_kappa_prime2
_atom_rho_multipole_kappa_prime3
_atom_rho_multipole_kappa_prime4
Mg(1) 0.072(10) 0 0 0 0 0 0 0 0 0 0 0 0 0 0 0 0 0 0 0 0 0 0 0 0 0 1 1 1 1 1 1
N(1) 5.332(10) 0 -0.010(3) -0.105(3) -0.042(3) 0.090(3) -0.002(3) 0.093(3) -0.014(3) -0.002(3) 0.113(3) -0.008(3) -0.039(3) 0.067(3) -0.010(2) 0.000(2) -0.053(3) 0.030(4) 0.001(3) 0.020(3) 0.026(3) -0.007(3) 0.008(3) 0.014(3) 0.017(3) 0.003(3) 0.9882(7) 1 1 1 1 1
N(2) 5.237(11) 0 0.012(3) -0.016(3) 0 -0.024(3) 0 0 0.029(3) 0.065(3) 0 0.016(3) -0.001(3) 0 0 0.177(3) -0.058(3) 0.035(4) 0 0 0.013(3) -0.004(3) 0 0 -0.004(3) 0.023(3) 0.9882(7) 1 1 1 1 1
C(1) 4.031(10) 0 0.054(3) 0.023(3) 0 -0.171(3) 0 0 0.023(3) 0.015(3) 0 0.027(3) 0.004(3) 0 0 0.230(3) -0.097(3) 0.029(4) 0 0 0.010(3) -0.011(3) 0 0 0.007(4) 0.041(4) 1.0177(10) 1 1 1 1 1
C(2) 4.174(12) 0 0.038(4) 0.043(4) 0 -0.134(4) 0 0 0.007(3) 0.019(4) 0 -0.009(4) 0.012(4) 0 0 0.218(4) -0.077(4) 0.010(5) 0 0 0.008(4) 0.003(5) 0 0 0.038(5) -0.006(4) 1.0177(10) 1 1 1 1 1
C(4) 4.114(15) 0 0 0 -0.004(3) 0.017(3) 0 0 0 0 0.257(3) 0 0 0 0 0.065(3) 0 0.048(4) 0 0 0 0 -0.030(3) 0 0 0 0.9854(15) 1 1 1 1 1
C(3) 4.031(10) 0 0.054(3) 0.023(3) 0 -0.171(3) 0 0 0.023(3) 0.015(3) 0 0.027(3) 0.004(3) 0 0 0.230(3) -0.097(3) 0.029(4) 0 0 0.010(3) -0.011(3) 0 0 0.007(4) 0.041(4) 1.0177(10) 1 1 1 1 1
C(5) 4.114(15) 0 0 0 -0.004(3) 0.017(3) 0 0 0 0 0.257(3) 0 0 0 0 0.065(3) 0 0.048(4) 0 0 0 0 -0.030(3) 0 0 0 0.9854(15) 1 1 1 1 1
C(6) 1.365(9) 0 0 0 -0.063(2) 0.046(2) 0 0 0 0 -0.039(2) 0 0 0 0 0.0008(19) -0.067(2) -0.005(3) 0 0 0 0 0.003(2) -0.037(3) 0 0 0.981(3) 1 1 1 1 1
H(2) 0.893(7) 0 0 0 0.151(5) 0 0 0 0 0 0 0 0 0 0 0 0 0 0 0 0 0 0 0 0 0 1.1 1.18 1.18 1.18 1.18 1.18
H(4A) 0.884(4) 0 0 0 0.182(2) 0 0 0 0 0 0 0 0 0 0 0 0 0 0 0 0 0 0 0 0 0 1.1 1.18 1.18 1.18 1.18 1.18
H(4B) 0.884(4) 0 0 0 0.182(2) 0 0 0 0 0 0 0 0 0 0 0 0 0 0 0 0 0 0 0 0 0 1.1 1.18 1.18 1.18 1.18 1.18
H(4C) 0.884(4) 0 0 0 0.182(2) 0 0 0 0 0 0 0 0 0 0 0 0 0 0 0 0 0 0 0 0 0 1.1 1.18 1.18 1.18 1.18 1.18
H(5A) 0.3978(16) 0 0 0 0.0819(10) 0 0 0 0 0 0 0 0 0 0 0 0 0 0 0 0 0 0 0 0 0 1.1 1.18 1.18 1.18 1.18 1.18
H(5B) 0.3978(16) 0 0 0 0.0819(10) 0 0 0 0 0 0 0 0 0 0 0 0 0 0 0 0 0 0 0 0 0 1.1 1.18 1.18 1.18 1.18 1.18
H(5C) 0.3978(16) 0 0 0 0.0819(10) 0 0 0 0 0 0 0 0 0 0 0 0 0 0 0 0 0 0 0 0 0 1.1 1.18 1.18 1.18 1.18 1.18
H(5D) 0.4861(19) 0 0 0 0.1002(12) 0 0 0 0 0 0 0 0 0 0 0 0 0 0 0 0 0 0 0 0 0 1.1 1.18 1.18 1.18 1.18 1.18
H(5E) 0.4861(19) 0 0 0 0.1002(12) 0 0 0 0 0 0 0 0 0 0 0 0 0 0 0 0 0 0 0 0 0 1.1 1.18 1.18 1.18 1.18 1.18
H(5F) 0.4861(19) 0 0 0 0.1002(12) 0 0 0 0 0 0 0 0 0 0 0 0 0 0 0 0 0 0 0 0 0 1.1 1.18 1.18 1.18 1.18 1.18

loop_
_atom_site_label
_atom_site_type_symbol
_atom_site_fract_x
_atom_site_fract_y
_atom_site_fract_z
_atom_site_U_iso_or_equiv
_atom_site_adp_type
_atom_site_occupancy
_atom_site_symmetry_multiplicity
Mg(1) Mg 0.666667 0.333333 0.833333 0.01 Uani 0.5001 6
N(1) N 0.557044(11) 0.406745(11) 0.776892(3) 0.012 Uani 1 18
N(2) N 0.565039(9) 0.374527(8) 0.723344(3) 0.011 Uani 1 18
C(1) C 0.455454(10) 0.445028(10) 0.779026(4) 0.013 Uani 1 18
C(2) C 0.395993(11) 0.435575(10) 0.727113(4) 0.015 Uani 1 18
C(4) C 0.448183(11) 0.353703(10) 0.633826(4) 0.016 Uani 1 18
C(3) C 0.467882(10) 0.389364(9) 0.692736(3) 0.012 Uani 1 18
C(5) C 0.416117(12) 0.488260(13) 0.831122(4) 0.02 Uani 1 18
C(6) C 0.666667 0.333333 0.703477(6) 0.011 Uani 1 6
H(2) H 0.311795 0.45924 0.717194 0.01759(2) Uiso 1 18
H(4A) H 0.408245 0.239026 0.628149 0.02472(3) Uiso 1 18
H(4B) H 0.550286 0.416026 0.612656 0.02472(3) Uiso 1 18
H(4C) H 0.370189 0.38016 0.617111 0.02472(3) Uiso 1 18
H(5A) H 0.302929 0.458484 0.832491 0.02957(3) Uiso 0.45 18
H(5B) H 0.480565 0.60484 0.835595 0.02957(3) Uiso 0.45 18
H(5C) H 0.4479 0.446336 0.865306 0.02957(3) Uiso 0.45 18
H(5D) H 0.4075 0.584641 0.825933 0.02957(3) Uiso 0.55 18
H(5E) H 0.307411 0.406889 0.842937 0.02957(3) Uiso 0.55 18
H(5F) H 0.491472 0.504954 0.863624 0.02957(3) Uiso 0.55 18

loop_
_atom_site_aniso_label
_atom_site_aniso_U_11
_atom_site_aniso_U_22
_atom_site_aniso_U_33
_atom_site_aniso_U_23
_atom_site_aniso_U_13
_atom_site_aniso_U_12
Mg(1) 0.01251(2) 0.01251(2) 0.00596(2) 0 0 0.006262(10)
N(1) 0.01432(3) 0.01626(4) 0.00784(3) -0.00013(2) -0.00017(2) 0.00950(3)
N(2) 0.01280(3) 0.01399(3) 0.00721(3) -0.000017(17) -0.00080(2) 0.00767(3)
C(1) 0.01400(3) 0.01627(3) 0.01133(3) -0.00005(2) 0.00066(2) 0.00906(3)
C(2) 0.01391(3) 0.01758(4) 0.01428(3) -0.00018(2) -0.00190(2) 0.00939(3)
C(4) 0.02017(4) 0.01855(4) 0.01057(3) -0.00119(2) -0.00498(2) 0.00957(3)
C(3) 0.01335(3) 0.01379(3) 0.00989(3) 0.00002(2) -0.00244(2) 0.00681(3)
C(5) 0.02286(4) 0.02667(4) 0.01542(3) -0.00186(3) 0.00286(3) 0.01678(4)
C(6) 0.01286(3) 0.01286(3) 0.00722(4) 0 0 0.006428(16)

loop_
_geom_angle_atom_site_label_1
_geom_angle_atom_site_label_2
_geom_angle_atom_site_label_3
_geom_angle
_geom_angle_site_symmetry_1
_geom_angle_site_symmetry_2
_geom_angle_site_symmetry_3
_geom_angle_publ_flag
N(2) N(1) C(1) 105.951(14) 1_555 1_555 1_555 yes
N(1) N(2) C(3) 110.997(15) 1_555 1_555 1_555 yes
N(1) N(2) C(6) 123.408(15) 1_555 1_555 1_555 yes
N(1) N(2) C(6) 123.408(15) 1_555 1_555 2_655 yes
N(1) N(2) C(6) 123.408(15) 1_555 1_555 3_665 yes
C(3) N(2) C(6) 125.586(15) 1_555 1_555 1_555 yes
C(3) N(2) C(6) 125.586(15) 1_555 1_555 2_655 yes
C(3) N(2) C(6) 125.586(15) 1_555 1_555 3_665 yes
C(6) N(2) C(6) 0.00031047(12) 1_555 1_555 2_655 yes
C(6) N(2) C(6) 0.0001818(8) 1_555 1_555 3_665 yes
C(6) N(2) C(6) 0.0004126(4) 2_655 1_555 3_665 yes
N(1) C(1) C(2) 110.312(14) 1_555 1_555 1_555 yes
N(1) C(1) C(5) 121.604(14) 1_555 1_555 1_555 yes
C(2) C(1) C(5) 128.078(15) 1_555 1_555 1_555 yes
C(1) C(2) C(3) 105.710(15) 1_555 1_555 1_555 yes
C(1) C(2) H(2) 126.044(16) 1_555 1_555 1_555 yes
C(3) C(2) H(2) 128.245(15) 1_555 1_555 1_555 yes
C(3) C(4) H(4A) 109.854(13) 1_555 1_555 1_555 yes
C(3) C(4) H(4B) 110.016(13) 1_555 1_555 1_555 yes
C(3) C(4) H(4C) 109.422(14) 1_555 1_555 1_555 yes
H(4A) C(4) H(4B) 109.697(15) 1_555 1_555 1_555 yes
H(4A) C(4) H(4C) 108.945(13) 1_555 1_555 1_555 yes
H(4B) C(4) H(4C) 108.884(13) 1_555 1_555 1_555 yes
N(2) C(3) C(2) 107.014(13) 1_555 1_555 1_555 yes
N(2) C(3) C(4) 122.144(14) 1_555 1_555 1_555 yes
C(2) C(3) C(4) 130.801(14) 1_555 1_555 1_555 yes
C(1) C(5) H(5A) 112.322(15) 1_555 1_555 1_555 yes
C(1) C(5) H(5B) 109.058(14) 1_555 1_555 1_555 yes
C(1) C(5) H(5C) 110.269(14) 1_555 1_555 1_555 yes
C(1) C(5) H(5D) 111.185(14) 1_555 1_555 1_555 yes
C(1) C(5) H(5E) 109.676(15) 1_555 1_555 1_555 yes
C(1) C(5) H(5F) 112.706(14) 1_555 1_555 1_555 yes
H(5A) C(5) H(5B) 107.892(15) 1_555 1_555 1_555 yes
H(5A) C(5) H(5C) 112.756(16) 1_555 1_555 1_555 yes
H(5A) C(5) H(5D) 70.835(10) 1_555 1_555 1_555 yes
H(5A) C(5) H(5E) 33.807(6) 1_555 1_555 1_555 yes
H(5A) C(5) H(5F) 130.560(16) 1_555 1_555 1_555 yes
H(5B) C(5) H(5C) 104.135(15) 1_555 1_555 1_555 yes
H(5B) C(5) H(5D) 39.705(7) 1_555 1_555 1_555 yes
H(5B) C(5) H(5E) 134.543(16) 1_555 1_555 1_555 yes
H(5B) C(5) H(5F) 75.157(12) 1_555 1_555 1_555 yes
H(5C) C(5) H(5D) 132.421(17) 1_555 1_555 1_555 yes
H(5C) C(5) H(5E) 83.743(13) 1_555 1_555 1_555 yes
H(5C) C(5) H(5F) 30.141(5) 1_555 1_555 1_555 yes
H(5D) C(5) H(5E) 103.112(14) 1_555 1_555 1_555 yes
H(5D) C(5) H(5F) 109.790(16) 1_555 1_555 1_555 yes
H(5E) C(5) H(5F) 109.948(15) 1_555 1_555 1_555 yes
N(2) C(6) N(2) 109.116(11) 1_555 1_555 2_655 yes
N(2) C(6) N(2) 109.116(11) 1_555 1_555 3_665 yes
N(2) C(6) N(2) 109.116(11) 2_655 1_555 3_665 yes
C(5) H(5A) H(5E) 73.097(10) 1_555 1_555 1_555 yes
C(5) H(5B) H(5D) 70.147(9) 1_555 1_555 1_555 yes
C(5) H(5C) H(5F) 74.930(10) 1_555 1_555 1_555 yes
C(5) H(5D) H(5B) 70.148(10) 1_555 1_555 1_555 yes
C(5) H(5E) H(5A) 73.097(9) 1_555 1_555 1_555 yes
C(5) H(5F) H(5C) 74.929(10) 1_555 1_555 1_555 yes

loop_
_geom_bond_atom_site_label_1
_geom_bond_atom_site_label_2
_geom_bond_distance
_geom_bond_site_symmetry_1
_geom_bond_site_symmetry_2
_geom_bond_publ_flag
N(1) N(2) 1.3776(2) 1_555 1_555 yes
N(1) C(1) 1.3371(2) 1_555 1_555 yes
N(2) C(3) 1.3541(2) 1_555 1_555 yes
N(2) C(6) 1.44430(18) 1_555 1_555 yes
N(2) C(6) 1.44430(18) 1_555 2_655 yes
N(2) C(6) 1.44429(18) 1_555 3_665 yes
C(1) C(2) 1.4096(2) 1_555 1_555 yes
C(1) C(5) 1.4941(2) 1_555 1_555 yes
C(2) C(3) 1.3886(2) 1_555 1_555 yes
C(2) H(2) 1.07600(18) 1_555 1_555 yes
C(4) C(3) 1.4895(2) 1_555 1_555 yes
C(4) H(4A) 1.08500(16) 1_555 1_555 yes
C(4) H(4B) 1.08501(17) 1_555 1_555 yes
C(4) H(4C) 1.08500(16) 1_555 1_555 yes
C(5) H(5A) 1.08500(18) 1_555 1_555 yes
C(5) H(5B) 1.08500(19) 1_555 1_555 yes
C(5) H(5C) 1.08500(18) 1_555 1_555 yes
C(5) H(5D) 1.08499(18) 1_555 1_555 yes
C(5) H(5E) 1.08500(19) 1_555 1_555 yes
C(5) H(5F) 1.08500(18) 1_555 1_555 yes
H(5A) H(5E) 0.63094208560166 1_555 1_555 yes
H(5B) H(5D) 0.73692832832796 1_555 1_555 yes
H(5C) H(5F) 0.56422135145586 1_555 1_555 yes

_cod_database_fobs_code 2300594
